data_4115705
loop_
_publ_author_name
'Manal A. Rawashdeh-Omary'
'Mohammad A. Omary'
'John P. Fackler'
'Rossana Galassi'
'Bianca R. Pietroni'
'Alfredo Burini'

_publ_section_title
;
 Chemistry and Optoelectronic Properties of Stacked Supramolecular
 Entities of Trinuclear Gold(I) Complexes Sandwiching Small Organic Acids
;
_journal_name_full 'Journal of the American Chemical Society'
_journal_page_first 9689
_journal_page_last 9691
_journal_paper_doi 10.1021/ja016279g
_journal_volume 123
_journal_year 2001
_chemical_formula_sum 'C36 H29 Au3 N8'
_chemical_formula_weight 1164.57
_chemical_name_systematic
; 
 ? 
;
_space_group_IT_number 2
_symmetry_cell_setting triclinic
_symmetry_space_group_name_Hall '-P 1'
_symmetry_space_group_name_H-M 'P -1'
_atom_sites_solution_hydrogens geom
_atom_sites_solution_primary direct
_atom_sites_solution_secondary difmap
_audit_creation_method SHELXL-97
_cell_angle_alpha 106.249(5)
_cell_angle_beta 107.005(5)
_cell_angle_gamma 94.076(5)
_cell_formula_units_Z 2
_cell_length_a 11.581(5)
_cell_length_b 11.688(5)
_cell_length_c 13.572(5)
_cell_measurement_reflns_used 4764
_cell_measurement_temperature 110(2)
_cell_measurement_theta_max 28.0815
_cell_measurement_theta_min 2.373
_cell_volume 1663.0(12)
_computing_cell_refinement 'Bruker SMART'
_computing_data_collection 'Bruker SMART'
_computing_data_reduction 'Bruker SHELXTL'
_computing_molecular_graphics 'Bruker SHELXTL'
_computing_publication_material 'Bruker SHELXTL'
_computing_structure_refinement 'SHELXL-97 (Sheldrick, 1997)'
_computing_structure_solution 'SHELXS-97 (Sheldrick, 1990)'
_diffrn_ambient_temperature 110(2)
_diffrn_measured_fraction_theta_full 0.917
_diffrn_measured_fraction_theta_max 0.917
_diffrn_measurement_device_type 'CCD area detector'
_diffrn_measurement_method 'phi and omega scans'
_diffrn_radiation_monochromator graphite
_diffrn_radiation_source normal-focus
_diffrn_radiation_type MoK\a
_diffrn_radiation_wavelength 0.71073
_diffrn_reflns_av_R_equivalents 0.0412
_diffrn_reflns_av_sigmaI/netI 0.0461
_diffrn_reflns_limit_h_max 15
_diffrn_reflns_limit_h_min -14
_diffrn_reflns_limit_k_max 15
_diffrn_reflns_limit_k_min -15
_diffrn_reflns_limit_l_max 18
_diffrn_reflns_limit_l_min -17
_diffrn_reflns_number 23901
_diffrn_reflns_theta_full 28.46
_diffrn_reflns_theta_max 28.46
_diffrn_reflns_theta_min 1.84
_exptl_absorpt_coefficient_mu 13.240
_exptl_absorpt_correction_T_max 0.266069
_exptl_absorpt_correction_T_min 0.164737
_exptl_absorpt_correction_type multi-scan
_exptl_crystal_colour 'dark green'
_exptl_crystal_density_diffrn 2.326
_exptl_crystal_description block
_exptl_crystal_F_000 1076
_exptl_crystal_size_max 0.20
_exptl_crystal_size_mid 0.20
_exptl_crystal_size_min 0.10
_refine_diff_density_max 9.296
_refine_diff_density_min -2.686
_refine_diff_density_rms 0.380
_refine_ls_extinction_method none
_refine_ls_goodness_of_fit_ref 1.174
_refine_ls_hydrogen_treatment noref
_refine_ls_matrix_type full
_refine_ls_number_parameters 424
_refine_ls_number_reflns 7716
_refine_ls_number_restraints 30
_refine_ls_restrained_S_all 1.175
_refine_ls_R_factor_all 0.0579
_refine_ls_R_factor_gt 0.0495
_refine_ls_shift/su_max 0.014
_refine_ls_shift/su_mean 0.001
_refine_ls_structure_factor_coef Fsqd
_refine_ls_weighting_details 'calc w=1/[\s^2^(Fo^2^)+(0.0700P)^2^+2.0000P] where P=(Fo^2^+2Fc^2^)/3'
_refine_ls_weighting_scheme calc
_refine_ls_wR_factor_gt 0.1185
_refine_ls_wR_factor_ref 0.1248
_reflns_number_gt 6540
_reflns_number_total 7716
_reflns_threshold_expression >2sigma(I)
_cod_data_source_file ja016279g_s1_1.cif
_cod_data_source_block jf13
_cod_database_code 4115705

loop_
_symmetry_equiv_pos_as_xyz
'x, y, z'
'-x, -y, -z'

loop_
_atom_site_label
_atom_site_type_symbol
_atom_site_fract_x
_atom_site_fract_y
_atom_site_fract_z
_atom_site_U_iso_or_equiv
_atom_site_adp_type
_atom_site_occupancy
_atom_site_symmetry_multiplicity
_atom_site_calc_flag
_atom_site_refinement_flags
Au1 Au 0.99386(3) 0.85694(2) 0.37825(2) 0.02044(10) Uani 1 1 d .
Au2 Au 0.83913(3) 1.06309(2) 0.34725(2) 0.02078(10) Uani 1 1 d .
Au3 Au 1.12149(3) 1.24983(2) 0.44406(2) 0.02073(10) Uani 1 1 d .
N1 N 0.8234(6) 0.7489(6) 0.3285(5) 0.0226(13) Uani 1 1 d .
N2 N 0.6746(6) 0.6323(5) 0.3415(5) 0.0190(12) Uani 1 1 d .
N3 N 0.7694(6) 1.0157(6) 0.4537(5) 0.0228(13) Uani 1 1 d .
N4 N 0.7603(6) 1.0047(5) 0.6099(5) 0.0208(13) Uani 1 1 d .
N5 N 1.0188(6) 1.1930(6) 0.2826(5) 0.0248(14) Uani 1 1 d .
N6 N 0.8579(6) 1.0981(6) 0.1393(5) 0.0248(14) Uani 1 1 d .
C1 C 0.7857(7) 0.7054(6) 0.3977(7) 0.0239(16) Uani 1 1 d .
C2 C 0.7360(8) 0.7043(8) 0.2262(7) 0.0286(17) Uani 1 1 d .
H2A H 0.7395 0.7214 0.1626 0.034 Uiso 1 1 calc R
C3 C 0.6425(9) 0.6303(8) 0.2340(8) 0.035(2) Uani 1 1 d .
H3A H 0.5702 0.5864 0.1768 0.042 Uiso 1 1 calc R
C4 C 0.6047(7) 0.5615(7) 0.3850(7) 0.0241(16) Uani 1 1 d .
H4A H 0.6617 0.5228 0.4304 0.029 Uiso 1 1 calc R
H4B H 0.5453 0.4964 0.3238 0.029 Uiso 1 1 calc R
C5 C 0.5360(7) 0.6353(6) 0.4525(7) 0.0235(16) Uani 1 1 d .
C6 C 0.4294(8) 0.6731(7) 0.4014(7) 0.0297(17) Uani 1 1 d .
H6A H 0.4007 0.6544 0.3247 0.036 Uiso 1 1 calc R
C7 C 0.3661(7) 0.7379(8) 0.4634(8) 0.035(2) Uani 1 1 d .
H7A H 0.2945 0.7654 0.4293 0.042 Uiso 1 1 calc R
C8 C 0.4059(8) 0.7630(7) 0.5745(7) 0.0306(18) Uani 1 1 d .
H8A H 0.3610 0.8072 0.6162 0.037 Uiso 1 1 calc R
C9 C 0.5103(9) 0.7246(7) 0.6261(8) 0.034(2) Uani 1 1 d .
H9A H 0.5375 0.7422 0.7027 0.041 Uiso 1 1 calc R
C10 C 0.5750(7) 0.6598(7) 0.5640(7) 0.0274(17) Uani 1 1 d .
H10A H 0.6464 0.6321 0.5984 0.033 Uiso 1 1 calc R
C11 C 0.8357(7) 1.0470(6) 0.5609(6) 0.0204(15) Uani 1 1 d .
C12 C 0.6543(7) 0.9531(7) 0.4360(6) 0.0246(16) Uani 1 1 d .
H12A H 0.5905 0.9209 0.3683 0.030 Uiso 1 1 calc R
C13 C 0.6504(9) 0.9466(7) 0.5348(7) 0.0301(18) Uani 1 1 d .
H13A H 0.5836 0.9088 0.5480 0.036 Uiso 1 1 calc R
C14 C 0.7994(7) 1.0135(7) 0.7263(6) 0.0223(15) Uani 1 1 d .
H14A H 0.8899 1.0275 0.7556 0.027 Uiso 1 1 calc R
H14B H 0.7687 0.9361 0.7337 0.027 Uiso 1 1 calc R
C15 C 0.7521(7) 1.1140(7) 0.7908(6) 0.0259(17) Uani 1 1 d .
C16 C 0.6407(8) 1.0930(8) 0.8071(7) 0.0320(18) Uani 1 1 d .
H16A H 0.5924 1.0146 0.7756 0.038 Uiso 1 1 calc R
C17 C 0.5995(10) 1.1877(10) 0.8701(8) 0.043(2) Uani 1 1 d .
H17A H 0.5225 1.1741 0.8801 0.052 Uiso 1 1 calc R
C18 C 0.6726(11) 1.3027(10) 0.9183(7) 0.048(3) Uani 1 1 d .
H18A H 0.6482 1.3654 0.9656 0.058 Uiso 1 1 calc R
C19 C 0.7794(10) 1.3240(9) 0.8968(7) 0.043(2) Uani 1 1 d .
H19A H 0.8251 1.4035 0.9254 0.051 Uiso 1 1 calc R
C20 C 0.8219(9) 1.2325(7) 0.8346(7) 0.0333(19) Uani 1 1 d .
H20A H 0.8966 1.2486 0.8213 0.040 Uiso 1 1 calc R
C21 C 0.9094(7) 1.1216(7) 0.2489(6) 0.0228(15) Uani 1 1 d .
C22 C 1.0391(9) 1.2170(7) 0.1935(7) 0.0313(19) Uani 1 1 d .
H22A H 1.1080 1.2651 0.1923 0.038 Uiso 1 1 calc R
C23 C 0.9404(7) 1.1574(7) 0.1111(11) 0.048(3) Uani 1 1 d .
H23A H 0.9288 1.1566 0.0386 0.057 Uiso 1 1 calc R
C24 C 0.7390(8) 1.0264(7) 0.0744(7) 0.0283(17) Uani 1 1 d .
H24A H 0.7024 1.0594 0.0148 0.034 Uiso 1 1 calc R
H24B H 0.6854 1.0350 0.1202 0.034 Uiso 1 1 calc R
C25 C 0.7404(7) 0.8925(7) 0.0255(6) 0.0244(16) Uani 1 1 d .
C26 C 0.6268(8) 0.8163(8) -0.0404(7) 0.0330(19) Uani 1 1 d .
H26A H 0.5537 0.8502 -0.0523 0.040 Uiso 1 1 calc R
C27 C 0.6208(8) 0.6947(8) -0.0871(8) 0.035(2) Uani 1 1 d .
H27A H 0.5439 0.6447 -0.1292 0.043 Uiso 1 1 calc R
C28 C 0.7263(8) 0.6456(8) -0.0728(7) 0.0342(19) Uani 1 1 d .
H28A H 0.7227 0.5620 -0.1075 0.041 Uiso 1 1 calc R
C29 C 0.8389(8) 0.7180(8) -0.0075(7) 0.0314(18) Uani 1 1 d .
H29A H 0.9117 0.6837 0.0045 0.038 Uiso 1 1 calc R
C30 C 0.8432(8) 0.8428(8) 0.0405(7) 0.0277(17) Uani 1 1 d .
H30A H 0.9198 0.8926 0.0841 0.033 Uiso 1 1 calc R
N1TQ N 0.3255(7) 0.7029(7) 0.8187(7) 0.0383(18) Uani 1 1 d .
N2TQ N 0.0201(8) 0.4712(7) 0.8454(7) 0.0435(19) Uani 1 1 d .
C1TQ C 0.2317(8) 0.6382(7) 0.7780(7) 0.0276(15) Uani 1 1 d U
C2TQ C 0.0636(8) 0.5101(7) 0.7905(8) 0.0323(17) Uani 1 1 d U
C3TQ C 0.1170(7) 0.5567(7) 0.7224(7) 0.0273(14) Uani 1 1 d U
C4TQ C 0.0504(7) 0.5338(6) 0.6056(7) 0.0203(12) Uani 1 1 d U
C5TQ C -0.0576(7) 0.4462(6) 0.5575(7) 0.0243(14) Uani 1 1 d U
H5TA H -0.0899 0.4095 0.6002 0.029 Uiso 1 1 calc R
C6TQ C 0.1123(7) 0.5831(6) 0.5489(7) 0.0246(14) Uani 1 1 d U
H6TA H 0.1893 0.6348 0.5846 0.030 Uiso 1 1 calc R

loop_
_atom_site_aniso_label
_atom_site_aniso_U_11
_atom_site_aniso_U_22
_atom_site_aniso_U_33
_atom_site_aniso_U_23
_atom_site_aniso_U_13
_atom_site_aniso_U_12
Au1 0.02065(17) 0.02078(15) 0.01961(16) 0.00504(12) 0.00768(12) 0.00234(11)
Au2 0.02328(17) 0.02129(15) 0.01786(16) 0.00503(12) 0.00800(12) 0.00345(11)
Au3 0.02314(17) 0.02004(15) 0.01832(16) 0.00439(11) 0.00751(12) 0.00286(11)
N1 0.025(3) 0.023(3) 0.017(3) 0.003(3) 0.008(3) 0.003(3)
N2 0.022(3) 0.025(3) 0.015(3) 0.008(2) 0.011(3) 0.002(2)
N3 0.023(3) 0.025(3) 0.021(3) 0.006(3) 0.008(3) 0.006(3)
N4 0.031(4) 0.020(3) 0.009(3) 0.002(2) 0.008(3) -0.004(3)
N5 0.034(4) 0.023(3) 0.019(3) 0.006(3) 0.011(3) 0.001(3)
N6 0.031(4) 0.022(3) 0.019(3) 0.004(3) 0.008(3) 0.005(3)
C1 0.025(4) 0.018(3) 0.030(4) -0.002(3) 0.018(3) 0.011(3)
C2 0.031(4) 0.038(4) 0.020(4) 0.010(3) 0.012(3) 0.008(4)
C3 0.051(6) 0.032(4) 0.032(5) 0.012(4) 0.025(4) 0.016(4)
C4 0.025(4) 0.021(3) 0.031(4) 0.009(3) 0.017(3) -0.002(3)
C5 0.024(4) 0.015(3) 0.033(4) 0.006(3) 0.011(3) 0.001(3)
C6 0.029(4) 0.027(4) 0.031(5) 0.009(3) 0.006(4) 0.001(3)
C7 0.016(4) 0.030(4) 0.060(6) 0.015(4) 0.012(4) 0.003(3)
C8 0.036(5) 0.026(4) 0.034(5) 0.007(3) 0.019(4) 0.005(3)
C9 0.049(5) 0.023(4) 0.038(5) 0.010(4) 0.026(4) -0.001(4)
C10 0.024(4) 0.025(4) 0.033(5) 0.013(3) 0.007(3) -0.006(3)
C11 0.025(4) 0.016(3) 0.021(4) 0.006(3) 0.009(3) 0.005(3)
C12 0.028(4) 0.022(3) 0.014(4) -0.003(3) 0.003(3) -0.006(3)
C13 0.049(5) 0.018(3) 0.022(4) 0.007(3) 0.008(4) 0.005(3)
C14 0.030(4) 0.026(4) 0.014(4) 0.013(3) 0.006(3) 0.007(3)
C15 0.032(4) 0.033(4) 0.014(4) 0.012(3) 0.002(3) 0.012(3)
C16 0.040(5) 0.038(5) 0.023(4) 0.010(4) 0.017(4) 0.011(4)
C17 0.050(6) 0.062(6) 0.036(5) 0.025(5) 0.026(5) 0.031(5)
C18 0.082(8) 0.053(6) 0.019(4) 0.015(4) 0.020(5) 0.041(6)
C19 0.071(7) 0.039(5) 0.012(4) 0.008(4) 0.002(4) 0.020(5)
C20 0.046(5) 0.029(4) 0.022(4) 0.004(3) 0.009(4) 0.009(4)
C21 0.028(4) 0.021(3) 0.017(4) 0.003(3) 0.008(3) 0.010(3)
C22 0.047(5) 0.029(4) 0.028(4) 0.012(4) 0.023(4) 0.006(4)
C23 0.016(4) 0.015(4) 0.122(10) 0.027(5) 0.031(5) 0.008(3)
C24 0.029(4) 0.029(4) 0.029(4) 0.012(4) 0.007(4) 0.007(3)
C25 0.030(4) 0.028(4) 0.013(4) 0.006(3) 0.005(3) 0.001(3)
C26 0.034(5) 0.033(4) 0.025(4) 0.003(4) 0.005(4) 0.007(4)
C27 0.029(5) 0.030(4) 0.035(5) 0.003(4) 0.001(4) -0.003(3)
C28 0.039(5) 0.032(4) 0.027(5) 0.008(4) 0.006(4) 0.005(4)
C29 0.033(5) 0.041(5) 0.026(4) 0.013(4) 0.013(4) 0.012(4)
C30 0.030(4) 0.035(4) 0.024(4) 0.015(3) 0.012(3) 0.003(3)
N1TQ 0.034(4) 0.034(4) 0.039(5) 0.002(3) 0.010(4) 0.004(3)
N2TQ 0.046(5) 0.044(5) 0.030(4) 0.001(4) 0.009(4) -0.005(4)
C1TQ 0.028(3) 0.025(3) 0.027(3) 0.006(3) 0.008(3) 0.006(3)
C2TQ 0.032(4) 0.025(3) 0.033(4) 0.006(3) 0.004(3) 0.003(3)
C3TQ 0.027(3) 0.021(2) 0.030(3) 0.007(2) 0.004(2) 0.004(2)
C4TQ 0.019(2) 0.014(2) 0.028(3) -0.004(2) 0.020(2) -0.006(2)
C5TQ 0.026(3) 0.018(3) 0.028(3) 0.002(3) 0.014(3) 0.001(3)
C6TQ 0.024(3) 0.020(3) 0.030(3) 0.003(3) 0.014(3) 0.001(2)

loop_
_atom_type_symbol
_atom_type_description
_atom_type_scat_dispersion_real
_atom_type_scat_dispersion_imag
_atom_type_scat_source
C C 0.0033 0.0016 'International Tables Vol C Tables 4.2.6.8 and 6.1.1.4'
H H 0.0000 0.0000 'International Tables Vol C Tables 4.2.6.8 and 6.1.1.4'
N N 0.0061 0.0033 'International Tables Vol C Tables 4.2.6.8 and 6.1.1.4'
Au Au -2.0133 8.8022 'International Tables Vol C Tables 4.2.6.8 and 6.1.1.4'

loop_
_geom_angle_atom_site_label_1
_geom_angle_atom_site_label_2
_geom_angle_atom_site_label_3
_geom_angle
_geom_angle_site_symmetry_1
_geom_angle_site_symmetry_3
C11 Au1 N1 173.8(3) 2_776 .
C11 Au1 Au2 100.22(19) 2_776 .
N1 Au1 Au2 84.19(17) . .
C21 Au2 N3 176.0(3) . .
C21 Au2 Au1 99.9(2) . .
N3 Au2 Au1 82.73(17) . .
C1 Au3 N5 175.7(3) 2_776 .
C1 N1 C2 109.1(7) . .
C1 N1 Au1 121.2(5) . .
C2 N1 Au1 129.6(5) . .
C1 N2 C3 108.5(7) . .
C1 N2 C4 126.0(7) . .
C3 N2 C4 125.4(7) . .
C11 N3 C12 109.2(6) . .
C11 N3 Au2 121.2(5) . .
C12 N3 Au2 129.7(5) . .
C13 N4 C11 110.4(6) . .
C13 N4 C14 125.5(6) . .
C11 N4 C14 123.9(6) . .
C21 N5 C22 108.7(7) . .
C21 N5 Au3 119.7(5) . .
C22 N5 Au3 131.6(6) . .
C23 N6 C21 104.7(8) . .
C23 N6 C24 130.4(8) . .
C21 N6 C24 124.8(7) . .
N1 C1 N2 108.3(7) . .
N1 C1 Au3 123.6(6) . 2_776
N2 C1 Au3 128.0(6) . 2_776
N1 C2 C3 107.2(7) . .
C2 C3 N2 106.9(8) . .
N2 C4 C5 113.8(6) . .
C10 C5 C6 120.0(7) . .
C10 C5 C4 120.1(7) . .
C6 C5 C4 119.8(7) . .
C7 C6 C5 119.3(8) . .
C8 C7 C6 120.5(8) . .
C7 C8 C9 120.7(8) . .
C8 C9 C10 119.0(8) . .
C5 C10 C9 120.4(8) . .
N3 C11 N4 106.1(6) . .
N3 C11 Au1 122.0(5) . 2_776
N4 C11 Au1 131.9(6) . 2_776
C13 C12 N3 107.4(7) . .
N4 C13 C12 106.9(8) . .
N4 C14 C15 111.6(6) . .
C16 C15 C20 119.9(8) . .
C16 C15 C14 120.7(8) . .
C20 C15 C14 119.4(8) . .
C15 C16 C17 119.8(9) . .
C16 C17 C18 119.8(9) . .
C19 C18 C17 119.8(9) . .
C18 C19 C20 121.5(10) . .
C19 C20 C15 119.0(9) . .
N5 C21 N6 108.8(7) . .
N5 C21 Au2 123.7(6) . .
N6 C21 Au2 127.5(6) . .
C23 C22 N5 104.1(8) . .
C22 C23 N6 113.7(11) . .
N6 C24 C25 114.6(7) . .
C30 C25 C26 118.5(7) . .
C30 C25 C24 123.6(7) . .
C26 C25 C24 117.8(7) . .
C27 C26 C25 121.1(8) . .
C28 C27 C26 119.8(8) . .
C27 C28 C29 120.2(8) . .
C28 C29 C30 119.2(8) . .
C25 C30 C29 121.1(8) . .
N1TQ C1TQ C3TQ 177.1(9) . .
N2TQ C2TQ C3TQ 179.4(9) . .
C1TQ C3TQ C2TQ 115.7(8) . .
C1TQ C3TQ C4TQ 122.1(7) . .
C2TQ C3TQ C4TQ 121.8(7) . .
C6TQ C4TQ C5TQ 125.2(8) . .
C6TQ C4TQ C3TQ 116.2(7) . .
C5TQ C4TQ C3TQ 117.3(7) . .
C6TQ C5TQ C4TQ 118.1(8) 2_566 .
C5TQ C6TQ C4TQ 116.3(8) 2_566 .

loop_
_geom_bond_atom_site_label_1
_geom_bond_atom_site_label_2
_geom_bond_distance
_geom_bond_site_symmetry_2
Au1 C11 2.013(8) 2_776
Au1 N1 2.082(7) .
Au1 Au2 3.1518(11) .
Au2 C21 1.995(8) .
Au2 N3 2.028(7) .
Au3 C1 1.995(8) 2_776
Au3 N5 2.050(7) .
N1 C1 1.344(10) .
N1 C2 1.387(11) .
N2 C1 1.369(10) .
N2 C3 1.389(11) .
N2 C4 1.465(9) .
N3 C11 1.359(10) .
N3 C12 1.394(10) .
N4 C13 1.360(11) .
N4 C11 1.383(9) .
N4 C14 1.482(9) .
N5 C21 1.345(10) .
N5 C22 1.395(10) .
N6 C23 1.345(11) .
N6 C21 1.367(10) .
N6 C24 1.445(11) .
C1 Au3 1.995(8) 2_776
C2 C3 1.385(13) .
C4 C5 1.516(10) .
C5 C10 1.384(12) .
C5 C6 1.396(11) .
C6 C7 1.379(12) .
C7 C8 1.378(13) .
C8 C9 1.383(13) .
C9 C10 1.393(12) .
C11 Au1 2.013(8) 2_776
C12 C13 1.378(11) .
C14 C15 1.497(10) .
C15 C16 1.388(12) .
C15 C20 1.423(12) .
C16 C17 1.402(12) .
C17 C18 1.405(16) .
C18 C19 1.373(16) .
C19 C20 1.382(12) .
C22 C23 1.321(14) .
C24 C25 1.524(11) .
C25 C30 1.348(11) .
C25 C26 1.423(12) .
C26 C27 1.373(12) .
C27 C28 1.372(12) .
C28 C29 1.396(13) .
C29 C30 1.412(12) .
N1TQ C1TQ 1.164(11) .
N2TQ C2TQ 1.181(12) .
C1TQ C3TQ 1.440(12) .
C2TQ C3TQ 1.449(13) .
C3TQ C4TQ 1.483(12) .
C4TQ C6TQ 1.397(10) .
C4TQ C5TQ 1.415(10) .
C5TQ C6TQ 1.327(12) 2_566
C6TQ C5TQ 1.327(12) 2_566

loop_
_geom_torsion_atom_site_label_1
_geom_torsion_atom_site_label_2
_geom_torsion_atom_site_label_3
_geom_torsion_atom_site_label_4
_geom_torsion
_geom_torsion_site_symmetry_1
_geom_torsion_site_symmetry_4
C11 Au1 Au2 C21 57.9(3) 2_776 .
N1 Au1 Au2 C21 -126.5(3) . .
C11 Au1 Au2 N3 -119.1(3) 2_776 .
N1 Au1 Au2 N3 56.5(3) . .
C11 Au1 N1 C1 24(3) 2_776 .
Au2 Au1 N1 C1 -111.2(5) . .
C11 Au1 N1 C2 -152(2) 2_776 .
Au2 Au1 N1 C2 72.8(6) . .
C21 Au2 N3 C11 -58(4) . .
Au1 Au2 N3 C11 74.2(5) . .
C21 Au2 N3 C12 121(4) . .
Au1 Au2 N3 C12 -107.4(6) . .
C1 Au3 N5 C21 22(4) 2_776 .
C1 Au3 N5 C22 -160(3) 2_776 .
C2 N1 C1 N2 0.3(8) . .
Au1 N1 C1 N2 -176.5(4) . .
C2 N1 C1 Au3 -177.4(5) . 2_776
Au1 N1 C1 Au3 5.9(8) . 2_776
C3 N2 C1 N1 0.1(8) . .
C4 N2 C1 N1 176.3(6) . .
C3 N2 C1 Au3 177.6(5) . 2_776
C4 N2 C1 Au3 -6.2(10) . 2_776
C1 N1 C2 C3 -0.6(9) . .
Au1 N1 C2 C3 175.8(5) . .
N1 C2 C3 N2 0.6(9) . .
C1 N2 C3 C2 -0.5(8) . .
C4 N2 C3 C2 -176.7(7) . .
C1 N2 C4 C5 78.6(9) . .
C3 N2 C4 C5 -105.8(8) . .
N2 C4 C5 C10 -108.4(8) . .
N2 C4 C5 C6 75.0(9) . .
C10 C5 C6 C7 2.0(11) . .
C4 C5 C6 C7 178.6(7) . .
C5 C6 C7 C8 -1.4(12) . .
C6 C7 C8 C9 0.5(13) . .
C7 C8 C9 C10 -0.1(12) . .
C6 C5 C10 C9 -1.6(11) . .
C4 C5 C10 C9 -178.2(7) . .
C8 C9 C10 C5 0.7(11) . .
C12 N3 C11 N4 -0.7(8) . .
Au2 N3 C11 N4 178.0(4) . .
C12 N3 C11 Au1 -178.3(5) . 2_776
Au2 N3 C11 Au1 0.5(8) . 2_776
C13 N4 C11 N3 0.9(8) . .
C14 N4 C11 N3 176.3(6) . .
C13 N4 C11 Au1 178.2(5) . 2_776
C14 N4 C11 Au1 -6.4(10) . 2_776
C11 N3 C12 C13 0.2(8) . .
Au2 N3 C12 C13 -178.4(5) . .
C11 N4 C13 C12 -0.8(8) . .
C14 N4 C13 C12 -176.1(7) . .
N3 C12 C13 N4 0.4(8) . .
C13 N4 C14 C15 -83.1(9) . .
C11 N4 C14 C15 102.2(8) . .
N4 C14 C15 C16 91.4(8) . .
N4 C14 C15 C20 -87.8(9) . .
C20 C15 C16 C17 -2.4(12) . .
C14 C15 C16 C17 178.4(7) . .
C15 C16 C17 C18 -1.4(13) . .
C16 C17 C18 C19 4.9(13) . .
C17 C18 C19 C20 -4.7(13) . .
C18 C19 C20 C15 0.8(13) . .
C16 C15 C20 C19 2.7(12) . .
C14 C15 C20 C19 -178.0(7) . .
C22 N5 C21 N6 0.2(8) . .
Au3 N5 C21 N6 178.8(5) . .
C22 N5 C21 Au2 -179.7(5) . .
Au3 N5 C21 Au2 -1.1(8) . .
C23 N6 C21 N5 0.1(8) . .
C24 N6 C21 N5 -178.7(7) . .
C23 N6 C21 Au2 -180.0(5) . .
C24 N6 C21 Au2 1.2(10) . .
N3 Au2 C21 N5 54(4) . .
Au1 Au2 C21 N5 -77.0(6) . .
N3 Au2 C21 N6 -126(4) . .
Au1 Au2 C21 N6 103.2(6) . .
C21 N5 C22 C23 -0.5(9) . .
Au3 N5 C22 C23 -178.8(5) . .
N5 C22 C23 N6 0.6(9) . .
C21 N6 C23 C22 -0.5(9) . .
C24 N6 C23 C22 178.2(8) . .
C23 N6 C24 C25 90.3(9) . .
C21 N6 C24 C25 -91.2(9) . .
N6 C24 C25 C30 0.0(11) . .
N6 C24 C25 C26 -179.4(7) . .
C30 C25 C26 C27 0.6(13) . .
C24 C25 C26 C27 -179.9(8) . .
C25 C26 C27 C28 -1.8(14) . .
C26 C27 C28 C29 2.5(14) . .
C27 C28 C29 C30 -2.1(13) . .
C26 C25 C30 C29 -0.2(12) . .
C24 C25 C30 C29 -179.6(8) . .
C28 C29 C30 C25 0.9(12) . .
N1TQ C1TQ C3TQ C2TQ 159(17) . .
N1TQ C1TQ C3TQ C4TQ -28(17) . .
N2TQ C2TQ C3TQ C1TQ -119(100) . .
N2TQ C2TQ C3TQ C4TQ 68(100) . .
C1TQ C3TQ C4TQ C6TQ 8.0(11) . .
C2TQ C3TQ C4TQ C6TQ -179.6(7) . .
C1TQ C3TQ C4TQ C5TQ 176.0(7) . .
C2TQ C3TQ C4TQ C5TQ -11.6(11) . .
C6TQ C4TQ C5TQ C6TQ -7.3(13) . 2_566
C3TQ C4TQ C5TQ C6TQ -174.2(7) . 2_566
C5TQ C4TQ C6TQ C5TQ 7.2(13) . 2_566
C3TQ C4TQ C6TQ C5TQ 174.2(7) . 2_566
